data_2011777
loop_
_publ_author_name
'Cannon, Debbie'
'Glidewell, Christopher'
'Low, John N.'
'Quesada, Antonio'
'Wardell, James L.'

_publ_section_title
;
 Hydrogen bonding in <i>C</i>-methylated nitroanilines: three triclinic
 examples with <i>Z</i>' = 2 or 4
;
_journal_issue 2
_journal_name_full 'Acta Crystallographica Section C'
_journal_page_first 216
_journal_page_last 221
_journal_paper_doi 10.1107/S0108270100017984
_journal_volume 57
_journal_year 2001
_chemical_formula_moiety 'C7 H8 N2 O2'
_chemical_formula_sum 'C7 H8 N2 O2'
_chemical_formula_weight 152.15
_chemical_name_systematic
;
4-Methyl-3-nitroaniline
;
_space_group_IT_number 2
_symmetry_cell_setting triclinic
_symmetry_space_group_name_Hall '-P 1'
_symmetry_space_group_name_H-M 'P -1'
_cell_angle_alpha 87.9310(13)
_cell_angle_beta 89.8880(12)
_cell_angle_gamma 88.371(2)
_cell_formula_units_Z 8
_cell_length_a 7.3814(2)
_cell_length_b 8.2085(3)
_cell_length_c 23.5355(9)
_cell_measurement_reflns_used 5933
_cell_measurement_temperature 150(2)
_cell_measurement_theta_max 42.11
_cell_measurement_theta_min 2.91
_cell_volume 1424.51(8)
_computing_cell_refinement 'DENZO (Otwinowski & Minor, 1997)'
_computing_data_collection 'KappaCCD Server Software (Nonius, 1997)'
_computing_data_reduction DENZO
_computing_molecular_graphics 'PLATON (Spek, 2000)'
_computing_publication_material 'SHELXL97  and PRPKAPPA (Ferguson, 1999)'
_computing_structure_refinement 'SHELXL97 (Sheldrick, 1997)'
_computing_structure_solution 'SHELXS97 (Sheldrick, 1997)'
_diffrn_ambient_temperature 150(2)
_diffrn_measured_fraction_theta_full .965
_diffrn_measured_fraction_theta_max .941
_diffrn_measurement_device_type KappaCCD
_diffrn_measurement_method '\f scans and \w scans with \k offsets'
_diffrn_radiation_monochromator graphite
_diffrn_radiation_source 'fine-focus sealed X-ray tube'
_diffrn_radiation_type 'Mo K\a'
_diffrn_radiation_wavelength .71073
_diffrn_reflns_av_R_equivalents .061
_diffrn_reflns_av_sigmaI/netI .101
_diffrn_reflns_limit_h_max 9
_diffrn_reflns_limit_h_min -9
_diffrn_reflns_limit_k_max 10
_diffrn_reflns_limit_k_min -10
_diffrn_reflns_limit_l_max 30
_diffrn_reflns_limit_l_min -30
_diffrn_reflns_number 14564
_diffrn_reflns_theta_full 25.0
_diffrn_reflns_theta_max 27.5
_diffrn_reflns_theta_min 2.98
_diffrn_standards_decay_% negligible
_exptl_absorpt_coefficient_mu .107
_exptl_absorpt_correction_T_max .999
_exptl_absorpt_correction_T_min .954
_exptl_absorpt_correction_type multi-scan
_exptl_absorpt_process_details '(SORTAV; Blessing, 1995, 1997)'
_exptl_crystal_colour orange
_exptl_crystal_density_diffrn 1.419
_exptl_crystal_density_method 'not measured'
_exptl_crystal_description plate
_exptl_crystal_F_000 640
_exptl_crystal_size_max .45
_exptl_crystal_size_mid .20
_exptl_crystal_size_min .02
_refine_diff_density_max .33
_refine_diff_density_min -.38
_refine_ls_extinction_method none
_refine_ls_goodness_of_fit_ref .969
_refine_ls_hydrogen_treatment constr
_refine_ls_matrix_type full
_refine_ls_number_parameters 401
_refine_ls_number_reflns 6812
_refine_ls_number_restraints 0
_refine_ls_restrained_S_all .969
_refine_ls_R_factor_all .140
_refine_ls_R_factor_gt .063
_refine_ls_shift/su_max .001
_refine_ls_shift/su_mean .000
_refine_ls_structure_factor_coef Fsqd
_refine_ls_weighting_details 'w = 1/[\s^2^(Fo^2^)+(0.0972P)^2^] where P=(Fo^2^+2Fc^2^)/3'
_refine_ls_weighting_scheme calc
_refine_ls_wR_factor_ref .191
_reflns_number_gt 3517
_reflns_number_total 6812
_reflns_threshold_expression I>2\s(I)
_cod_data_source_file sk1437.cif
_cod_data_source_block III
_cod_original_cell_volume 1424.52(8)
_cod_original_sg_symbol_H-M P-1
_cod_database_code 2011777
_cod_database_fobs_code 2011777

loop_
_symmetry_equiv_pos_as_xyz
'x, y, z'
'-x, -y, -z'

loop_
_atom_site_label
_atom_site_fract_x
_atom_site_fract_y
_atom_site_fract_z
_atom_site_U_iso_or_equiv
_atom_site_adp_type
_atom_site_calc_flag
_atom_site_refinement_flags
_atom_site_occupancy
_atom_site_disorder_assembly
_atom_site_disorder_group
_atom_site_type_symbol
C11 .56474(18) .86353(17) .35323(6) .0314(4) Uani d . 1 . . C
N11 .53317(17) .97841(15) .39364(6) .0403(4) Uani d . 1 . . N
C12 .53661(18) .69945(17) .36455(6) .0300(4) Uani d . 1 . . C
C13 .56699(17) .58859(16) .32220(6) .0288(4) Uani d . 1 . . C
N13 .52948(16) .41871(15) .33812(6) .0371(3) Uani d . 1 . . N
O11 .55196(15) .37198(13) .38791(5) .0468(3) Uani d . 1 . . O
O12 .47637(17) .32950(14) .30145(6) .0590(4) Uani d . 1 . . O
C14 .62959(17) .62960(17) .26776(6) .0303(4) Uani d . 1 . . C
C141 .6623(2) .51338(19) .22092(7) .0420(4) Uani d . 1 . . C
C15 .66299(18) .79488(18) .25902(7) .0342(4) Uani d . 1 . . C
C16 .63206(19) .90821(18) .29961(7) .0332(4) Uani d . 1 . . C
C21 .07558(18) -.35053(17) .14782(6) .0308(4) Uani d . 1 . . C
N21 .04961(17) -.46572(15) .10789(6) .0417(4) Uani d . 1 . . N
C22 .04596(18) -.18566(17) .13501(6) .0296(4) Uani d . 1 . . C
C23 .06983(17) -.07392(16) .17661(7) .0292(4) Uani d . 1 . . C
N23 .03456(16) .09718(15) .15865(6) .0365(3) Uani d . 1 . . N
O21 .05719(15) .13749(13) .10834(5) .0481(3) Uani d . 1 . . O
O22 -.01548(17) .19462(14) .19403(6) .0595(4) Uani d . 1 . . O
C24 .12629(18) -.11310(18) .23207(6) .0299(4) Uani d . 1 . . C
C241 .1525(2) .00382(19) .27840(7) .0406(4) Uani d . 1 . . C
C25 .16208(18) -.27956(18) .24247(7) .0341(4) Uani d . 1 . . C
C26 .13699(19) -.39476(18) .20244(7) .0343(4) Uani d . 1 . . C
C31 .17567(19) .75218(18) .47215(7) .0347(4) Uani d . 1 . . C
N31 .2312(2) .87271(17) .50703(7) .0611(5) Uani d . 1 . . N
C32 .22739(18) .59087(17) .48274(6) .0320(4) Uani d . 1 . . C
C33 .17436(18) .47341(17) .44621(7) .0317(4) Uani d . 1 . . C
N33 .23562(17) .30612(16) .46143(6) .0412(4) Uani d . 1 . . N
O31 .17802(19) .19418(15) .43514(7) .0745(5) Uani d . 1 . . O
O32 .34353(17) .28293(15) .50014(6) .0569(4) Uani d . 1 . . O
C34 .06883(18) .50611(18) .39773(7) .0333(4) Uani d . 1 . . C
C341 .0114(2) .3859(2) .35488(8) .0462(5) Uani d . 1 . . C
C35 .01686(18) .67065(18) .38913(7) .0340(4) Uani d . 1 . . C
C36 .06698(19) .78939(19) .42482(7) .0350(4) Uani d . 1 . . C
C41 .6822(2) .77143(19) .02979(7) .0385(4) Uani d . 1 . . C
N41 .7432(2) .65100(18) -.00485(7) .0778(6) Uani d . 1 . . N
C42 .7289(2) .93232(19) .01955(7) .0402(4) Uani d . 1 . . C
C43 .67149(19) 1.05069(18) .05635(7) .0361(4) Uani d . 1 . . C
N43 .72699(18) 1.21696(17) .04090(7) .0487(4) Uani d . 1 . . N
O41 .6734(2) 1.32797(17) .06923(9) .1218(7) Uani d . 1 . . O
O42 .8274(2) 1.23829(16) .00100(6) .0684(4) Uani d . 1 . . O
C44 .56794(19) 1.01953(18) .10478(7) .0359(4) Uani d . 1 . . C
C441 .5070(2) 1.1402(2) .14802(8) .0502(5) Uani d . 1 . . C
C45 .52115(19) .85592(19) .11306(7) .0358(4) Uani d . 1 . . C
C46 .57408(19) .73627(19) .07713(7) .0353(4) Uani d . 1 . . C
H11A .4941 .9482 .4277 .048 Uiso calc R 1 . . H
H11B .5521 1.0820 .3854 .048 Uiso calc R 1 . . H
H12 .4967 .6630 .4011 .036 Uiso calc R 1 . . H
H4A .5459 .4767 .2069 .063 Uiso calc R 1 . . H
H4B .7347 .4190 .2354 .063 Uiso calc R 1 . . H
H41C .7277 .5684 .1898 .063 Uiso calc R 1 . . H
H15 .7095 .8308 .2232 .041 Uiso calc R 1 . . H
H16 .6569 1.0193 .2911 .040 Uiso calc R 1 . . H
H21A .0135 -.4354 .0734 .050 Uiso calc R 1 . . H
H21B .0691 -.5698 .1168 .050 Uiso calc R 1 . . H
H22 .0095 -.1499 .0978 .036 Uiso calc R 1 . . H
H41D .2275 .0933 .2643 .061 Uiso calc R 1 . . H
H41E .2128 -.0530 .3108 .061 Uiso calc R 1 . . H
H41F .0343 .0478 .2905 .061 Uiso calc R 1 . . H
H25 .2058 -.3148 .2789 .041 Uiso calc R 1 . . H
H26 .1619 -.5065 .2121 .041 Uiso calc R 1 . . H
H31A .3006 .8474 .5366 .073 Uiso calc R 1 . . H
H31B .1971 .9749 .4997 .073 Uiso calc R 1 . . H
H32 .2993 .5609 .5151 .038 Uiso calc R 1 . . H
H41G .1183 .3260 .3410 .069 Uiso calc R 1 . . H
H41H -.0493 .4444 .3229 .069 Uiso calc R 1 . . H
H41I -.0724 .3090 .3728 .069 Uiso calc R 1 . . H
H35 -.0564 .7011 .3571 .041 Uiso calc R 1 . . H
H36 .0270 .8990 .4172 .042 Uiso calc R 1 . . H
H41A .8130 .6752 -.0341 .093 Uiso calc R 1 . . H
H41B .7125 .5494 .0022 .093 Uiso calc R 1 . . H
H42 .8002 .9611 -.0127 .048 Uiso calc R 1 . . H
H41J .6126 1.1944 .1629 .075 Uiso calc R 1 . . H
H41K .4446 1.0830 .1793 .075 Uiso calc R 1 . . H
H41L .4239 1.2218 .1300 .075 Uiso calc R 1 . . H
H45 .4492 .8269 .1452 .043 Uiso calc R 1 . . H
H46 .5368 .6277 .0845 .042 Uiso calc R 1 . . H

loop_
_atom_site_aniso_label
_atom_site_aniso_U_11
_atom_site_aniso_U_22
_atom_site_aniso_U_33
_atom_site_aniso_U_12
_atom_site_aniso_U_13
_atom_site_aniso_U_23
C11 .0327(7) .0258(8) .0354(9) .0004(6) -.0024(6) .0004(7)
N11 .0593(8) .0244(7) .0376(8) -.0028(6) .0021(6) -.0037(6)
C12 .0321(7) .0255(8) .0319(8) .0000(6) .0026(6) .0028(7)
C13 .0298(7) .0197(7) .0367(9) -.0009(5) .0003(6) -.0001(7)
N13 .0390(6) .0244(7) .0477(8) .0000(5) .0081(6) -.0035(6)
O11 .0591(7) .0306(6) .0497(7) .0017(5) .0086(6) .0106(6)
O12 .0779(8) .0353(6) .0655(9) -.0200(6) .0042(7) -.0122(6)
C14 .0272(7) .0309(8) .0327(8) -.0012(6) -.0010(6) -.0003(7)
C141 .0418(8) .0475(10) .0373(9) -.0011(7) .0047(7) -.0100(8)
C15 .0339(7) .0366(9) .0315(8) -.0042(6) .0027(6) .0081(7)
C16 .0371(7) .0222(8) .0401(9) -.0044(6) -.0031(6) .0045(7)
C21 .0313(7) .0273(8) .0337(8) -.0010(6) .0027(6) -.0021(7)
N21 .0632(8) .0231(7) .0388(8) -.0006(6) -.0004(6) -.0017(6)
C22 .0310(7) .0282(8) .0294(8) -.0035(6) -.0019(6) .0049(7)
C23 .0269(7) .0216(7) .0391(9) -.0007(5) .0015(6) .0002(7)
N23 .0394(7) .0261(7) .0442(8) -.0019(5) -.0061(6) -.0008(6)
O21 .0665(7) .0298(6) .0475(7) -.0048(5) -.0085(6) .0100(6)
O22 .0836(9) .0331(7) .0617(9) .0152(6) -.0037(7) -.0126(6)
C24 .0263(7) .0328(8) .0309(8) -.0019(6) .0016(6) -.0018(7)
C241 .0404(8) .0461(10) .0357(9) -.0013(7) -.0031(7) -.0083(8)
C25 .0308(7) .0392(9) .0316(9) .0015(6) -.0019(6) .0053(7)
C26 .0375(8) .0258(8) .0390(9) .0014(6) .0026(7) .0042(7)
C31 .0387(8) .0310(8) .0345(9) -.0050(6) .0023(6) -.0008(7)
N31 .0885(11) .0317(8) .0639(11) -.0037(7) -.0272(9) -.0092(8)
C32 .0316(7) .0309(8) .0331(9) -.0031(6) -.0021(6) .0041(7)
C33 .0302(7) .0248(8) .0398(9) .0004(6) .0049(6) .0036(7)
N33 .0396(7) .0304(7) .0530(9) -.0004(6) .0042(6) .0059(7)
O31 .0850(9) .0256(7) .1136(12) -.0026(6) -.0296(8) -.0093(7)
O32 .0700(8) .0420(7) .0571(8) .0096(6) -.0094(6) .0138(6)
C34 .0267(7) .0328(8) .0407(9) -.0031(6) .0042(6) -.0046(7)
C341 .0384(8) .0447(10) .0564(11) -.0020(7) -.0023(8) -.0140(9)
C35 .0293(7) .0367(9) .0357(9) .0033(6) -.0024(6) .0009(7)
C36 .0335(7) .0281(8) .0427(9) .0049(6) .0014(7) .0033(7)
C41 .0465(8) .0311(9) .0375(9) .0032(7) .0015(7) .0005(8)
N41 .1300(14) .0332(9) .0701(11) .0013(9) .0514(10) -.0063(8)
C42 .0437(8) .0367(9) .0394(10) .0008(7) .0058(7) .0097(8)
C43 .0341(7) .0245(8) .0491(10) -.0003(6) -.0028(7) .0054(7)
N43 .0428(7) .0327(8) .0699(11) -.0020(6) -.0005(7) .0078(7)
O41 .1295(11) .0258(8) .2105(18) -.0023(8) .0974(12) -.0136(10)
O42 .1024(10) .0506(8) .0526(9) -.0283(7) .0062(7) .0137(7)
C44 .0299(7) .0323(8) .0457(10) .0004(6) -.0045(7) -.0048(8)
C441 .0492(9) .0417(10) .0605(12) -.0019(8) .0007(8) -.0138(9)
C45 .0314(7) .0405(9) .0355(9) -.0056(6) .0001(6) .0002(7)
C46 .0371(8) .0286(8) .0401(9) -.0035(6) -.0022(7) .0038(7)

loop_
_atom_type_symbol
_atom_type_description
_atom_type_scat_dispersion_real
_atom_type_scat_dispersion_imag
_atom_type_scat_source
C C .0033 .0016 'International Tables Vol C Tables 4.2.6.8 and 6.1.1.4'
H H .0000 .0000 'International Tables Vol C Tables 4.2.6.8 and 6.1.1.4'
N N .0061 .0033 'International Tables Vol C Tables 4.2.6.8 and 6.1.1.4'
O O .0106 .0060 'International Tables Vol C Tables 4.2.6.8 and 6.1.1.4'

loop_
_geom_angle_atom_site_label_1
_geom_angle_atom_site_label_2
_geom_angle_atom_site_label_3
_geom_angle
_geom_angle_publ_flag
N11 C11 C12 121.68(14) no
N11 C11 C16 120.91(13) no
C12 C11 C16 117.38(13) no
C11 N11 H11A 120.0 no
C11 N11 H11B 120.0 no
H11A N11 H11B 120.0 no
C11 C12 C13 119.64(14) no
C11 C12 H12 120.2 no
C13 C12 H12 120.2 no
C12 C13 C14 124.41(13) no
C12 C13 N13 115.35(13) no
C14 C13 N13 120.23(13) no
O12 N13 O11 122.77(13) no
O12 N13 C13 118.72(13) no
O11 N13 C13 118.51(12) no
C15 C14 C13 113.94(13) no
C15 C14 C141 120.27(14) no
C13 C14 C141 125.79(13) no
C14 C141 H4A 109.5 no
C14 C141 H4B 109.5 no
H4A C141 H4B 109.5 no
C14 C141 H41C 109.5 no
H4A C141 H41C 109.5 no
H4B C141 H41C 109.5 no
C16 C15 C14 123.22(14) no
C16 C15 H15 118.4 no
C14 C15 H15 118.4 no
C15 C16 C11 121.32(14) no
C15 C16 H16 119.3 no
C11 C16 H16 119.3 no
N21 C21 C22 121.32(14) no
N21 C21 C26 121.23(13) no
C22 C21 C26 117.43(14) no
C21 N21 H21A 120.0 no
C21 N21 H21B 120.0 no
H21A N21 H21B 120.0 no
C23 C22 C21 119.62(14) no
C23 C22 H22 120.2 no
C21 C22 H22 120.2 no
C22 C23 C24 124.79(13) no
C22 C23 N23 115.23(13) no
C24 C23 N23 119.96(13) no
O22 N23 O21 122.34(13) no
O22 N23 C23 119.19(13) no
O21 N23 C23 118.47(12) no
C23 C24 C25 113.72(13) no
C23 C24 C241 126.46(13) no
C25 C24 C241 119.82(14) no
C24 C241 H41D 109.5 no
C24 C241 H41E 109.5 no
H41D C241 H41E 109.5 no
C24 C241 H41F 109.5 no
H41D C241 H41F 109.5 no
H41E C241 H41F 109.5 no
C26 C25 C24 123.14(14) no
C26 C25 H25 118.4 no
C24 C25 H25 118.4 no
C25 C26 C21 121.21(14) no
C25 C26 H26 119.4 no
C21 C26 H26 119.4 no
N31 C31 C32 121.04(15) no
N31 C31 C36 121.08(14) no
C32 C31 C36 117.87(14) no
C31 N31 H31A 120.0 no
C31 N31 H31B 120.0 no
H31A N31 H31B 120.0 no
C33 C32 C31 119.83(14) no
C33 C32 H32 120.1 no
C31 C32 H32 120.1 no
C32 C33 C34 124.05(14) no
C32 C33 N33 115.50(13) no
C34 C33 N33 120.45(13) no
O31 N33 O32 121.58(14) no
O31 N33 C33 119.31(14) no
O32 N33 C33 119.11(13) no
C33 C34 C35 114.23(14) no
C33 C34 C341 127.08(14) no
C35 C34 C341 118.67(14) no
C34 C341 H41G 109.5 no
C34 C341 H41H 109.5 no
H41G C341 H41H 109.5 no
C34 C341 H41I 109.5 no
H41G C341 H41I 109.5 no
H41H C341 H41I 109.5 no
C36 C35 C34 122.88(14) no
C36 C35 H35 118.6 no
C34 C35 H35 118.6 no
C35 C36 C31 121.11(14) no
C35 C36 H36 119.4 no
C31 C36 H36 119.4 no
N41 C41 C42 120.97(15) no
N41 C41 C46 121.28(15) no
C42 C41 C46 117.74(15) no
C41 N41 H41A 120.0 no
C41 N41 H41B 120.0 no
H41A N41 H41B 120.0 no
C43 C42 C41 119.90(15) no
C43 C42 H42 120.0 no
C41 C42 H42 120.0 no
C42 C43 C44 123.97(14) no
C42 C43 N43 115.17(14) no
C44 C43 N43 120.86(14) no
O41 N43 O42 121.87(15) no
O41 N43 C43 118.90(15) no
O42 N43 C43 119.22(14) no
C43 C44 C45 114.30(14) no
C43 C44 C441 127.04(14) no
C45 C44 C441 118.65(14) no
C44 C441 H41J 109.5 no
C44 C441 H41K 109.5 no
H41J C441 H41K 109.5 no
C44 C441 H41L 109.5 no
H41J C441 H41L 109.5 no
H41K C441 H41L 109.5 no
C46 C45 C44 123.15(14) no
C46 C45 H45 118.4 no
C44 C45 H45 118.4 no
C45 C46 C41 120.90(14) no
C45 C46 H46 119.6 no
C41 C46 H46 119.6 no

loop_
_geom_bond_atom_site_label_1
_geom_bond_atom_site_label_2
_geom_bond_site_symmetry_2
_geom_bond_distance
_geom_bond_publ_flag
C11 N11 . 1.3782(19) y
C11 C12 . 1.385(2) no
C11 C16 . 1.396(2) no
N11 H11A . .8800 no
N11 H11B . .8800 no
C12 C13 . 1.388(2) no
C12 H12 . .9500 no
C13 C14 . 1.394(2) no
C13 N13 . 1.4648(18) y
N13 O11 . 1.2300(17) y
N13 O12 . 1.2237(17) y
C14 C15 . 1.394(2) no
C14 C141 . 1.499(2) no
C141 H4A . .9800 no
C141 H4B . .9800 no
C141 H41C . .9800 no
C15 C16 . 1.372(2) no
C15 H15 . .9500 no
C16 H16 . .9500 no
C21 N21 . 1.3744(19) y
C21 C22 . 1.387(2) no
C21 C26 . 1.396(2) no
N21 H21A . .8800 no
N21 H21B . .8800 no
C22 C23 . 1.380(2) no
C22 H22 . .9500 no
C23 C24 . 1.395(2) no
C23 N23 . 1.4682(18) y
N23 O21 . 1.2303(17) y
N23 O22 . 1.2246(17) y
C24 C25 . 1.397(2) no
C24 C241 . 1.495(2) no
C241 H41D . .9800 no
C241 H41E . .9800 no
C241 H41F . .9800 no
C25 C26 . 1.375(2) no
C25 H25 . .9500 no
C26 H26 . .9500 no
C31 N31 . 1.380(2) y
C31 C32 . 1.382(2) no
C31 C36 . 1.394(2) no
N31 H31A . .8800 no
N31 H31B . .8800 no
C32 C33 . 1.380(2) no
C32 H32 . .9500 no
C33 C34 . 1.396(2) no
C33 N33 . 1.4657(19) y
N33 O31 . 1.2134(18) y
N33 O32 . 1.2177(18) y
C34 C35 . 1.401(2) no
C34 C341 . 1.506(2) no
C341 H41G . .9800 no
C341 H41H . .9800 no
C341 H41I . .9800 no
C35 C36 . 1.369(2) no
C35 H35 . .9500 no
C36 H36 . .9500 no
C41 N41 . 1.370(2) y
C41 C42 . 1.387(2) no
C41 C46 . 1.396(2) no
N41 H41A . .8800 no
N41 H41B . .8800 no
C42 C43 . 1.382(2) no
C42 H42 . .9500 no
C43 C44 . 1.391(2) no
C43 N43 . 1.469(2) y
N43 O41 . 1.206(2) y
N43 O42 . 1.2063(19) y
C44 C45 . 1.403(2) no
C44 C441 . 1.505(2) no
C441 H41J . .9800 no
C441 H41K . .9800 no
C441 H41L . .9800 no
C45 C46 . 1.367(2) no
C45 H45 . .9500 no
C46 H46 . .9500 no

loop_
_geom_hbond_atom_site_label_D
_geom_hbond_atom_site_label_H
_geom_hbond_atom_site_label_A
_geom_hbond_site_symmetry_A
_geom_hbond_distance_DH
_geom_hbond_distance_HA
_geom_hbond_distance_DA
_geom_hbond_angle_DHA
_geom_hbond_publ_flag
N11 H11B O11 1_565 .88 2.38 3.236(2) 163 y
N21 H21B O21 1_545 .88 2.42 3.256(2) 158 y
N31 H31B O31 1_565 .88 2.31 3.099(2) 148 y
N41 H41B O41 1_545 .88 2.39 3.174(2) 149 y
N41 H41A O21 2_665 .88 2.49 3.308(2) 154 y

loop_
_geom_torsion_atom_site_label_1
_geom_torsion_atom_site_label_2
_geom_torsion_atom_site_label_3
_geom_torsion_atom_site_label_4
_geom_torsion
_geom_torsion_publ_flag
N11 C11 C12 C13 178.79(13) no
C16 C11 C12 C13 -3.2(2) no
C11 C12 C13 C14 1.6(2) no
C11 C12 C13 N13 -178.72(12) no
C12 C13 N13 O12 148.69(13) no
C14 C13 N13 O12 -31.61(19) no
C12 C13 N13 O11 -30.97(18) no
C14 C13 N13 O11 148.72(13) no
C12 C13 C14 C15 .9(2) no
N13 C13 C14 C15 -178.74(12) no
C12 C13 C14 C141 -179.44(14) no
N13 C13 C14 C141 .9(2) no
C13 C14 C15 C16 -1.9(2) no
C141 C14 C15 C16 178.47(13) no
C14 C15 C16 C11 .3(2) no
N11 C11 C16 C15 -179.65(13) no
C12 C11 C16 C15 2.3(2) no
N21 C21 C22 C23 178.64(12) no
C26 C21 C22 C23 -2.9(2) no
C21 C22 C23 C24 1.3(2) no
C21 C22 C23 N23 -179.86(12) no
C22 C23 N23 O22 152.31(13) no
C24 C23 N23 O22 -28.77(19) no
C22 C23 N23 O21 -27.94(18) no
C24 C23 N23 O21 150.98(13) no
C22 C23 C24 C25 1.39(19) no
N23 C23 C24 C25 -177.42(12) no
C22 C23 C24 C241 -179.54(13) no
N23 C23 C24 C241 1.7(2) no
C23 C24 C25 C26 -2.5(2) no
C241 C24 C25 C26 178.37(13) no
C24 C25 C26 C21 1.0(2) no
N21 C21 C26 C25 -179.67(13) no
C22 C21 C26 C25 1.8(2) no
N31 C31 C32 C33 -178.08(14) no
C36 C31 C32 C33 1.4(2) no
C31 C32 C33 C34 .0(2) no
C31 C32 C33 N33 -179.72(12) no
C32 C33 N33 O31 171.83(14) no
C34 C33 N33 O31 -7.9(2) no
C32 C33 N33 O32 -8.3(2) no
C34 C33 N33 O32 171.98(14) no
C32 C33 C34 C35 -1.0(2) no
N33 C33 C34 C35 178.68(12) no
C32 C33 C34 C341 177.66(14) no
N33 C33 C34 C341 -2.7(2) no
C33 C34 C35 C36 .7(2) no
C341 C34 C35 C36 -178.06(13) no
C34 C35 C36 C31 .6(2) no
N31 C31 C36 C35 177.80(14) no
C32 C31 C36 C35 -1.6(2) no
N41 C41 C42 C43 -177.50(16) no
C46 C41 C42 C43 1.3(2) no
C41 C42 C43 C44 .5(2) no
C41 C42 C43 N43 -179.26(14) no
C42 C43 N43 O41 175.87(17) no
C44 C43 N43 O41 -3.9(2) no
C42 C43 N43 O42 -5.5(2) no
C44 C43 N43 O42 174.72(15) no
C42 C43 C44 C45 -1.5(2) no
N43 C43 C44 C45 178.25(13) no
C42 C43 C44 C441 177.30(15) no
N43 C43 C44 C441 -3.0(2) no
C43 C44 C45 C46 .7(2) no
C441 C44 C45 C46 -178.16(14) no
C44 C45 C46 C41 1.0(2) no
N41 C41 C46 C45 176.78(16) no
C42 C41 C46 C45 -2.0(2) no

loop_
_cod_related_entry_id
_cod_related_entry_database
_cod_related_entry_code
1 ChemSpider 8085
